data_2234242
loop_
_publ_author_name
'Zhang, Tao'
'McCabe, Tom'
'Marzec, Bartosz'
'Frankish, Neil'
'Sheridan, Helen'

_publ_section_title
;
 <i>N</i>-Cyclopentyl-<i>N</i>-(3-oxo-2,3-dihydro-1<i>H</i>-inden-1-yl)acetamide
;
_journal_coeditor_code HG5169
_journal_issue 4
_journal_name_full 'Acta Crystallographica Section E'
_journal_page_first o958
_journal_paper_doi 10.1107/S160053681200606X
_journal_volume 68
_journal_year 2012
_chemical_formula_iupac 'C16 H19 N O2'
_chemical_formula_moiety 'C16 H19 N O2'
_chemical_formula_sum 'C16 H19 N O2'
_chemical_formula_weight 257.32
_chemical_name_systematic
;
<i>N</i>-Cyclopentyl-<i>N</i>-(3-oxo-2,3-dihydro-1<i>H</i>-inden-1-yl)acetamide
;
_space_group_IT_number 2
_symmetry_cell_setting triclinic
_symmetry_space_group_name_Hall '-P 1'
_symmetry_space_group_name_H-M 'P -1'
_atom_sites_solution_hydrogens geom
_atom_sites_solution_primary direct
_atom_sites_solution_secondary difmap
_audit_creation_method SHELXL-97
_cell_angle_alpha 87.97(3)
_cell_angle_beta 81.29(3)
_cell_angle_gamma 63.15(3)
_cell_formula_units_Z 2
_cell_length_a 8.1539(16)
_cell_length_b 8.9944(18)
_cell_length_c 10.084(2)
_cell_measurement_reflns_used 2546
_cell_measurement_temperature 150(2)
_cell_measurement_theta_max 31.2338
_cell_measurement_theta_min 2.0444
_cell_volume 651.8(3)
_computing_cell_refinement 'Crystalclear (Rigaku, 2006)'
_computing_data_collection 'Crystalclear (Rigaku, 2006)'
_computing_data_reduction 'Crystalclear (Rigaku, 2006)'
_computing_molecular_graphics 'DIAMOND (Brandenburg, 1998)'
_computing_publication_material 'SHELXL97 (Sheldrick, 2008)'
_computing_structure_refinement 'SHELXL97 (Sheldrick, 2008)'
_computing_structure_solution 'SHELXS97 (Sheldrick, 2008)'
_diffrn_ambient_temperature 150(2)
_diffrn_detector_area_resol_mean 28.5714
_diffrn_measured_fraction_theta_full 0.990
_diffrn_measured_fraction_theta_max 0.990
_diffrn_measurement_device_type 'Rigaku Saturn 724'
_diffrn_measurement_method 'omega and phi scans'
_diffrn_radiation_monochromator graphite
_diffrn_radiation_source 'fine-focus sealed tube'
_diffrn_radiation_type MoK\a
_diffrn_radiation_wavelength 0.71073
_diffrn_reflns_av_R_equivalents 0.0257
_diffrn_reflns_av_sigmaI/netI 0.0197
_diffrn_reflns_limit_h_max 9
_diffrn_reflns_limit_h_min -9
_diffrn_reflns_limit_k_max 8
_diffrn_reflns_limit_k_min -10
_diffrn_reflns_limit_l_max 11
_diffrn_reflns_limit_l_min -11
_diffrn_reflns_number 7260
_diffrn_reflns_theta_full 25.00
_diffrn_reflns_theta_max 25.00
_diffrn_reflns_theta_min 2.82
_diffrn_standards_number 9957
_exptl_absorpt_coefficient_mu 0.086
_exptl_absorpt_correction_T_max 1.0000
_exptl_absorpt_correction_T_min 0.7258
_exptl_absorpt_correction_type multi-scan
_exptl_absorpt_process_details '(Crystalclear; Rigaku, 2006)'
_exptl_crystal_colour Colourless
_exptl_crystal_density_diffrn 1.311
_exptl_crystal_density_method 'not measured'
_exptl_crystal_description Prism
_exptl_crystal_F_000 276
_exptl_crystal_size_max 0.60
_exptl_crystal_size_mid 0.50
_exptl_crystal_size_min 0.30
_refine_diff_density_max 0.209
_refine_diff_density_min -0.229
_refine_ls_extinction_method none
_refine_ls_goodness_of_fit_ref 1.131
_refine_ls_hydrogen_treatment constr
_refine_ls_matrix_type full
_refine_ls_number_parameters 174
_refine_ls_number_reflns 2191
_refine_ls_number_restraints 0
_refine_ls_restrained_S_all 1.131
_refine_ls_R_factor_all 0.0426
_refine_ls_R_factor_gt 0.0416
_refine_ls_shift/su_max 0.000
_refine_ls_shift/su_mean 0.000
_refine_ls_structure_factor_coef Fsqd
_refine_ls_weighting_details 'calc w=1/[\s^2^(Fo^2^)+(0.0406P)^2^+0.3106P] where P=(Fo^2^+2Fc^2^)/3'
_refine_ls_weighting_scheme calc
_refine_ls_wR_factor_gt 0.0988
_refine_ls_wR_factor_ref 0.0995
_reflns_number_gt 2157
_reflns_number_total 2191
_reflns_threshold_expression I>2sigma(I)
_cod_data_source_file hg5169.cif
_cod_data_source_block I
_cod_original_cell_volume 651.8(2)
_cod_database_code 2234242
_cod_database_fobs_code 2234242

loop_
_symmetry_equiv_pos_as_xyz
'x, y, z'
'-x, -y, -z'

loop_
_atom_site_type_symbol
_atom_site_label
_atom_site_fract_x
_atom_site_fract_y
_atom_site_fract_z
_atom_site_U_iso_or_equiv
_atom_site_adp_type
_atom_site_calc_flag
_atom_site_refinement_flags
_atom_site_occupancy
_atom_site_symmetry_multiplicity
O O2 0.31603(15) 0.52993(14) 0.35282(11) 0.0247(3) Uani d . 1 1
N N1 0.26193(16) 0.31399(15) 0.30730(12) 0.0180(3) Uani d . 1 1
C C12 0.3026(2) 0.13741(18) 0.31299(14) 0.0178(3) Uani d . 1 1
H H12 0.4075 0.0812 0.3627 0.021 Uiso calc R 1 1
C C5 0.15437(19) 0.51234(18) 0.12014(14) 0.0178(3) Uani d . 1 1
C C9 0.10493(19) 0.42530(18) 0.24012(14) 0.0182(3) Uani d . 1 1
H H9 0.0535 0.3566 0.2071 0.022 Uiso calc R 1 1
C C6 0.0277(2) 0.67950(19) 0.12237(14) 0.0188(3) Uani d . 1 1
C C10 0.3582(2) 0.38022(19) 0.36131(14) 0.0191(3) Uani d . 1 1
C C4 0.2976(2) 0.4435(2) 0.01256(15) 0.0221(3) Uani d . 1 1
H H4 0.3821 0.3311 0.0095 0.027 Uiso calc R 1 1
C C7 -0.1091(2) 0.72363(19) 0.24640(15) 0.0199(3) Uani d . 1 1
C C11 0.5168(2) 0.2668(2) 0.43334(16) 0.0245(4) Uani d . 1 1
H H11A 0.5711 0.3301 0.4669 0.037 Uiso calc R 1 1
H H11B 0.6092 0.1799 0.3720 0.037 Uiso calc R 1 1
H H11C 0.4709 0.2182 0.5069 0.037 Uiso calc R 1 1
C C1 0.0406(2) 0.7826(2) 0.01944(15) 0.0226(3) Uani d . 1 1
H H1 -0.0454 0.8945 0.0219 0.027 Uiso calc R 1 1
C C16 0.1404(2) 0.10622(19) 0.38594(15) 0.0222(3) Uani d . 1 1
H H16A 0.1517 0.0863 0.4801 0.027 Uiso calc R 1 1
H H16B 0.0218 0.2016 0.3793 0.027 Uiso calc R 1 1
C C13 0.3576(2) 0.04558(19) 0.17613(14) 0.0205(3) Uani d . 1 1
H H13A 0.2763 0.1118 0.1132 0.025 Uiso calc R 1 1
H H13B 0.4852 0.0175 0.1386 0.025 Uiso calc R 1 1
C C3 0.3120(2) 0.5459(2) -0.09033(15) 0.0245(4) Uani d . 1 1
H H3 0.4079 0.5014 -0.1624 0.029 Uiso calc R 1 1
C C14 0.3337(2) -0.11046(19) 0.21048(15) 0.0227(3) Uani d . 1 1
H H14A 0.4397 -0.1927 0.2482 0.027 Uiso calc R 1 1
H H14B 0.3200 -0.1595 0.1313 0.027 Uiso calc R 1 1
C C2 0.1849(2) 0.7143(2) -0.08713(15) 0.0251(4) Uani d . 1 1
H H2 0.1969 0.7811 -0.1566 0.030 Uiso calc R 1 1
C C8 -0.0572(2) 0.56929(19) 0.32894(15) 0.0223(3) Uani d . 1 1
H H8A -0.1624 0.5451 0.3517 0.027 Uiso calc R 1 1
H H8B -0.0181 0.5849 0.4113 0.027 Uiso calc R 1 1
C C15 0.1556(2) -0.04907(19) 0.31440(16) 0.0242(4) Uani d . 1 1
H H15A 0.1640 -0.1346 0.3782 0.029 Uiso calc R 1 1
H H15B 0.0478 -0.0206 0.2704 0.029 Uiso calc R 1 1
O O1 -0.24001(15) 0.85977(14) 0.27869(11) 0.0280(3) Uani d . 1 1

loop_
_atom_site_aniso_label
_atom_site_aniso_U_11
_atom_site_aniso_U_22
_atom_site_aniso_U_33
_atom_site_aniso_U_12
_atom_site_aniso_U_13
_atom_site_aniso_U_23
O2 0.0310(6) 0.0181(7) 0.0266(6) -0.0122(5) -0.0055(5) 0.0010(4)
N1 0.0186(6) 0.0145(7) 0.0187(6) -0.0058(5) -0.0023(5) 0.0003(5)
C12 0.0196(7) 0.0130(8) 0.0187(7) -0.0058(6) -0.0016(6) 0.0001(6)
C5 0.0174(7) 0.0187(8) 0.0181(7) -0.0083(6) -0.0052(5) 0.0009(6)
C9 0.0168(7) 0.0159(8) 0.0192(7) -0.0055(6) -0.0011(5) -0.0003(6)
C6 0.0187(7) 0.0180(8) 0.0213(7) -0.0083(6) -0.0072(6) 0.0007(6)
C10 0.0206(7) 0.0199(9) 0.0154(7) -0.0089(6) 0.0008(5) -0.0016(6)
C4 0.0209(7) 0.0201(9) 0.0225(8) -0.0071(6) -0.0021(6) -0.0006(6)
C7 0.0164(7) 0.0190(9) 0.0235(8) -0.0063(6) -0.0054(6) -0.0029(6)
C11 0.0248(8) 0.0229(9) 0.0271(8) -0.0108(7) -0.0072(6) -0.0002(6)
C1 0.0235(8) 0.0192(8) 0.0266(8) -0.0096(6) -0.0092(6) 0.0030(6)
C16 0.0236(8) 0.0196(9) 0.0212(7) -0.0092(7) 0.0017(6) -0.0008(6)
C13 0.0188(7) 0.0199(9) 0.0192(7) -0.0061(6) -0.0007(6) -0.0021(6)
C3 0.0239(8) 0.0313(10) 0.0192(8) -0.0136(7) -0.0019(6) 0.0000(6)
C14 0.0220(8) 0.0186(9) 0.0255(8) -0.0071(7) -0.0032(6) -0.0044(6)
C2 0.0306(8) 0.0299(10) 0.0211(8) -0.0181(8) -0.0091(6) 0.0079(6)
C8 0.0189(7) 0.0206(9) 0.0218(8) -0.0051(6) 0.0008(6) -0.0015(6)
C15 0.0235(8) 0.0183(9) 0.0304(8) -0.0098(7) -0.0010(6) -0.0012(6)
O1 0.0219(6) 0.0211(7) 0.0327(6) -0.0026(5) -0.0025(5) -0.0031(5)

loop_
_atom_type_symbol
_atom_type_description
_atom_type_scat_dispersion_real
_atom_type_scat_dispersion_imag
_atom_type_scat_source
C C 0.0033 0.0016 'International Tables Vol C Tables 4.2.6.8 and 6.1.1.4'
H H 0.0000 0.0000 'International Tables Vol C Tables 4.2.6.8 and 6.1.1.4'
N N 0.0061 0.0033 'International Tables Vol C Tables 4.2.6.8 and 6.1.1.4'
O O 0.0106 0.0060 'International Tables Vol C Tables 4.2.6.8 and 6.1.1.4'

loop_
_geom_angle_atom_site_label_1
_geom_angle_atom_site_label_2
_geom_angle_atom_site_label_3
_geom_angle
C10 N1 C9 118.39(12)
C10 N1 C12 124.30(12)
C9 N1 C12 117.30(12)
N1 C12 C13 114.87(12)
N1 C12 C16 114.41(12)
C13 C12 C16 105.21(12)
N1 C12 H12 107.3
C13 C12 H12 107.3
C16 C12 H12 107.3
C6 C5 C4 120.02(14)
C6 C5 C9 111.41(13)
C4 C5 C9 128.47(14)
N1 C9 C5 115.14(12)
N1 C9 C8 115.99(12)
C5 C9 C8 103.95(12)
N1 C9 H9 107.1
C5 C9 H9 107.1
C8 C9 H9 107.1
C5 C6 C1 121.56(14)
C5 C6 C7 110.07(13)
C1 C6 C7 128.36(14)
O2 C10 N1 120.77(14)
O2 C10 C11 120.75(13)
N1 C10 C11 118.48(13)
C3 C4 C5 118.77(15)
C3 C4 H4 120.6
C5 C4 H4 120.6
O1 C7 C6 126.77(15)
O1 C7 C8 125.44(14)
C6 C7 C8 107.79(13)
C10 C11 H11A 109.5
C10 C11 H11B 109.5
H11A C11 H11B 109.5
C10 C11 H11C 109.5
H11A C11 H11C 109.5
H11B C11 H11C 109.5
C2 C1 C6 118.40(15)
C2 C1 H1 120.8
C6 C1 H1 120.8
C15 C16 C12 105.69(12)
C15 C16 H16A 110.6
C12 C16 H16A 110.6
C15 C16 H16B 110.6
C12 C16 H16B 110.6
H16A C16 H16B 108.7
C14 C13 C12 102.50(12)
C14 C13 H13A 111.3
C12 C13 H13A 111.3
C14 C13 H13B 111.3
C12 C13 H13B 111.3
H13A C13 H13B 109.2
C4 C3 C2 120.98(15)
C4 C3 H3 119.5
C2 C3 H3 119.5
C13 C14 C15 104.59(12)
C13 C14 H14A 110.8
C15 C14 H14A 110.8
C13 C14 H14B 110.8
C15 C14 H14B 110.8
H14A C14 H14B 108.9
C1 C2 C3 120.27(15)
C1 C2 H2 119.9
C3 C2 H2 119.9
C7 C8 C9 106.08(12)
C7 C8 H8A 110.5
C9 C8 H8A 110.5
C7 C8 H8B 110.5
C9 C8 H8B 110.5
H8A C8 H8B 108.7
C14 C15 C16 105.85(12)
C14 C15 H15A 110.6
C16 C15 H15A 110.6
C14 C15 H15B 110.6
C16 C15 H15B 110.6
H15A C15 H15B 108.7

loop_
_geom_bond_atom_site_label_1
_geom_bond_atom_site_label_2
_geom_bond_distance
O2 C10 1.2334(19)
N1 C10 1.3571(19)
N1 C9 1.4687(19)
N1 C12 1.470(2)
C12 C13 1.532(2)
C12 C16 1.548(2)
C12 H12 0.9800
C5 C6 1.386(2)
C5 C4 1.391(2)
C5 C9 1.520(2)
C9 C8 1.551(2)
C9 H9 0.9800
C6 C1 1.391(2)
C6 C7 1.476(2)
C10 C11 1.511(2)
C4 C3 1.390(2)
C4 H4 0.9300
C7 O1 1.2196(19)
C7 C8 1.514(2)
C11 H11A 0.9600
C11 H11B 0.9600
C11 H11C 0.9600
C1 C2 1.389(2)
C1 H1 0.9300
C16 C15 1.541(2)
C16 H16A 0.9700
C16 H16B 0.9700
C13 C14 1.523(2)
C13 H13A 0.9700
C13 H13B 0.9700
C3 C2 1.394(2)
C3 H3 0.9300
C14 C15 1.539(2)
C14 H14A 0.9700
C14 H14B 0.9700
C2 H2 0.9300
C8 H8A 0.9700
C8 H8B 0.9700
C15 H15A 0.9700
C15 H15B 0.9700

loop_
_geom_torsion_atom_site_label_1
_geom_torsion_atom_site_label_2
_geom_torsion_atom_site_label_3
_geom_torsion_atom_site_label_4
_geom_torsion
C10 N1 C12 C13 -118.48(15)
C9 N1 C12 C13 62.40(16)
C10 N1 C12 C16 119.67(15)
C9 N1 C12 C16 -59.45(16)
C10 N1 C9 C5 60.63(17)
C12 N1 C9 C5 -120.20(14)
C10 N1 C9 C8 -61.05(17)
C12 N1 C9 C8 118.12(14)
C6 C5 C9 N1 -135.65(13)
C4 C5 C9 N1 48.1(2)
C6 C5 C9 C8 -7.66(16)
C4 C5 C9 C8 176.08(14)
C4 C5 C6 C1 -0.7(2)
C9 C5 C6 C1 -177.28(13)
C4 C5 C6 C7 -179.41(12)
C9 C5 C6 C7 3.98(16)
C9 N1 C10 O2 -0.8(2)
C12 N1 C10 O2 -179.91(12)
C9 N1 C10 C11 178.57(12)
C12 N1 C10 C11 -0.5(2)
C6 C5 C4 C3 1.0(2)
C9 C5 C4 C3 176.96(14)
C5 C6 C7 O1 -179.07(14)
C1 C6 C7 O1 2.3(2)
C5 C6 C7 C8 1.59(16)
C1 C6 C7 C8 -177.04(14)
C5 C6 C1 C2 -0.1(2)
C7 C6 C1 C2 178.36(14)
N1 C12 C16 C15 147.25(12)
C13 C12 C16 C15 20.25(16)
N1 C12 C13 C14 -163.79(12)
C16 C12 C13 C14 -37.07(15)
C5 C4 C3 C2 -0.6(2)
C12 C13 C14 C15 39.78(15)
C6 C1 C2 C3 0.6(2)
C4 C3 C2 C1 -0.2(2)
O1 C7 C8 C9 174.40(14)
C6 C7 C8 C9 -6.25(16)
N1 C9 C8 C7 135.64(13)
C5 C9 C8 C7 8.18(15)
C13 C14 C15 C16 -27.47(16)
C12 C16 C15 C14 4.32(16)

loop_
_cod_related_entry_id
_cod_related_entry_database
_cod_related_entry_code
1 ChemSpider 8013729
